data_4104495
loop_
_publ_author_name
'Mary Grellier'
'Tahra Ayed'
'Jean-Claude Barthelat'
'Alberto Albinati'
'Sax Mason'
'Laure Vendier'
'Yannick Coppel'
'Sylviane Sabo-Etienne'

_publ_contact_author
;
Sylviane Sabo-Etienne and Mary Grellier
;
_publ_contact_author_address
;
Laboratoire de Chimie de Coordination
205 Route de Narbonne
31077 Toulouse Cedex 04
;
_publ_contact_author_email 'sabo@lcc-toulouse.fr and grellier@lcc-toulouse.fr'
_publ_section_title
;
 Versatile Coordination of 2-Pyridinetetramethyldisilazane at Ruthenium:
 Ru(II) vs Ru(IV) As Evidenced by NMR, X-ray, Neutron, and DFT Studies
;
_journal_name_full 'Journal of the American Chemical Society'
_journal_page_first 7633
_journal_page_last 7640
_journal_paper_doi 10.1021/ja901140v
_journal_volume 131
_journal_year 2009
_chemical_compound_source 'synthesis as described'
_chemical_formula_moiety 'C27 H52 N6 Ru1 Si6'
_chemical_formula_sum 'C27 H52 N6 Ru Si6'
_chemical_formula_weight 730.36
_chemical_name_systematic
;
 ?
;
_space_group_IT_number 148
_symmetry_cell_setting trigonal
_symmetry_Int_Tables_number 148
_symmetry_space_group_name_Hall '-R 3'
_symmetry_space_group_name_H-M 'R -3 :H'
_atom_sites_solution_hydrogens geom
_atom_sites_solution_primary direct
_atom_sites_solution_secondary difmap
_cell_angle_alpha 90
_cell_angle_beta 90
_cell_angle_gamma 120
_cell_formula_units_Z 6
_cell_length_a 18.645(2)
_cell_length_b 18.645(2)
_cell_length_c 19.061(2)
_cell_measurement_reflns_used 2200
_cell_measurement_temperature 110
_cell_measurement_theta_max 32.1176
_cell_measurement_theta_min 2.7335
_cell_measurement_wavelength 0.71073
_cell_volume 5738.5(11)
_computing_cell_refinement 'CrysAlis RED, Oxford Diffraction Ltd.'
_computing_data_collection 'CrysAlis CCD, Oxford Diffraction Ltd.'
_computing_data_reduction 'CrysAlis RED, Oxford Diffraction Ltd.'
_computing_molecular_graphics 'Ortep-3 for Windows (Farrugia, 1997)'
_computing_publication_material 'WinGX publication routines (Farrugia, 1999)'
_computing_structure_refinement 'SHELXL-97 (Sheldrick, 1997)'
_computing_structure_solution 'SIR92 (Giacovazzo et al, 1993)'
_diffrn_ambient_temperature 110
_diffrn_measured_fraction_theta_full 0.993
_diffrn_measured_fraction_theta_max 0.993
_diffrn_measurement_device_type 'Oxford-Diffraction XCALIBUR'
_diffrn_measurement_method \w-\f
_diffrn_orient_matrix_UB_11 -0.003136264
_diffrn_orient_matrix_UB_12 0.0330220518
_diffrn_orient_matrix_UB_13 0.0153731951
_diffrn_orient_matrix_UB_21 0.0439013728
_diffrn_orient_matrix_UB_22 0.0239705201
_diffrn_orient_matrix_UB_23 0.0021206477
_diffrn_orient_matrix_UB_31 0.0013290748
_diffrn_orient_matrix_UB_32 0.0163693335
_diffrn_orient_matrix_UB_33 -0.0338219039
_diffrn_radiation_monochromator graphite
_diffrn_radiation_source 'fine-focus sealed tube'
_diffrn_radiation_type MoK\a
_diffrn_radiation_wavelength 0.71073
_diffrn_reflns_av_R_equivalents 0.0506
_diffrn_reflns_av_unetI/netI 0.0923
_diffrn_reflns_limit_h_max 21
_diffrn_reflns_limit_h_min -22
_diffrn_reflns_limit_k_max 22
_diffrn_reflns_limit_k_min -12
_diffrn_reflns_limit_l_max 19
_diffrn_reflns_limit_l_min -22
_diffrn_reflns_number 7095
_diffrn_reflns_theta_full 25.68
_diffrn_reflns_theta_max 25.68
_diffrn_reflns_theta_min 3.31
_diffrn_standards_decay_% 0
_diffrn_standards_interval_count 0
_diffrn_standards_interval_time 0
_diffrn_standards_number 0
_exptl_absorpt_coefficient_mu 0.623
_exptl_absorpt_correction_T_max 0.9884
_exptl_absorpt_correction_T_min 0.9768
_exptl_absorpt_correction_type multi-scan
_exptl_absorpt_process_details
;
        [c.f. r.h. blessing, acta cryst. (1995), a51, 33-38]
;
_exptl_crystal_colour 'light yellow'
_exptl_crystal_density_diffrn 1.268
_exptl_crystal_density_method 'not measured'
_exptl_crystal_description platelet
_exptl_crystal_F_000 2304
_exptl_crystal_size_max 0.25
_exptl_crystal_size_mid 0.0875
_exptl_crystal_size_min 0.025
_refine_diff_density_max 0.435
_refine_diff_density_min -0.318
_refine_diff_density_rms 0.067
_refine_ls_extinction_method none
_refine_ls_goodness_of_fit_ref 0.894
_refine_ls_hydrogen_treatment mixed
_refine_ls_matrix_type full
_refine_ls_number_parameters 129
_refine_ls_number_reflns 2409
_refine_ls_number_restraints 0
_refine_ls_restrained_S_all 0.894
_refine_ls_R_factor_all 0.0731
_refine_ls_R_factor_gt 0.0361
_refine_ls_shift/su_max 0.001
_refine_ls_shift/su_mean 0
_refine_ls_structure_factor_coef Fsqd
_refine_ls_weighting_details 'calc w=1/[\s^2^(Fo^2^)+(0.0220P)^2^+0.0000P] where P=(Fo^2^+2Fc^2^)/3'
_refine_ls_weighting_scheme calc
_refine_ls_wR_factor_gt 0.0566
_refine_ls_wR_factor_ref 0.0632
_reflns_number_gt 1598
_reflns_number_total 2409
_reflns_threshold_expression >2\s(I)
_cod_data_source_file ja901140v_si_001.cif
_cod_data_source_block mgo300306
_cod_original_cell_volume 5738.5(12)
_cod_original_sg_symbol_H-M 'R -3'
_cod_database_code 4104495

loop_
_symmetry_equiv_pos_as_xyz
'x, y, z'
'-y, x-y, z'
'-x+y, -x, z'
'x+2/3, y+1/3, z+1/3'
'-y+2/3, x-y+1/3, z+1/3'
'-x+y+2/3, -x+1/3, z+1/3'
'x+1/3, y+2/3, z+2/3'
'-y+1/3, x-y+2/3, z+2/3'
'-x+y+1/3, -x+2/3, z+2/3'
'-x, -y, -z'
'y, -x+y, -z'
'x-y, x, -z'
'-x+2/3, -y+1/3, -z+1/3'
'y+2/3, -x+y+1/3, -z+1/3'
'x-y+2/3, x+1/3, -z+1/3'
'-x+1/3, -y+2/3, -z+2/3'
'y+1/3, -x+y+2/3, -z+2/3'
'x-y+1/3, x+2/3, -z+2/3'

loop_
_atom_site_label
_atom_site_type_symbol
_atom_site_fract_x
_atom_site_fract_y
_atom_site_fract_z
_atom_site_U_iso_or_equiv
_atom_site_adp_type
_atom_site_occupancy
_atom_site_symmetry_multiplicity
_atom_site_calc_flag
_atom_site_refinement_flags
Ru1 Ru 1 0 0.20157(3) 0.02300(16) Uani 1 3 d S
H100 H 1 0 0.276(3) 0.035 Uiso 1 3 d S
Si1 Si 1.05813(5) -0.07085(5) 0.25591(6) 0.0288(3) Uani 1 1 d .
Si2 Si 1.20942(5) -0.08907(5) 0.21343(6) 0.0366(3) Uani 1 1 d .
H101 H 1.1609(16) -0.1553(16) 0.2625(16) 0.055 Uiso 1 1 d .
N1 N 1.11236(12) 0.04211(12) 0.13481(14) 0.0203(6) Uani 1 1 d .
N2 N 1.15024(13) -0.04037(13) 0.20157(14) 0.0257(7) Uani 1 1 d .
C5 C 1.17000(16) 0.01927(16) 0.15135(18) 0.0233(8) Uani 1 1 d .
C3 C 1.26317(16) 0.11588(17) 0.06508(18) 0.0284(8) Uani 1 1 d .
H3 H 1.3146 0.1419 0.0431 0.034 Uiso 1 1 calc R
C2 C 1.20286(16) 0.13540(15) 0.04605(18) 0.0259(8) Uani 1 1 d .
H2 H 1.2117 0.1727 0.0101 0.031 Uiso 1 1 calc R
C1 C 1.13014(16) 0.09730(16) 0.08253(17) 0.0231(8) Uani 1 1 d .
H1 H 1.0897 0.1104 0.0704 0.028 Uiso 1 1 calc R
C4 C 1.24658(16) 0.05883(16) 0.11573(18) 0.0272(8) Uani 1 1 d .
H4 H 1.2868 0.0453 0.1274 0.033 Uiso 1 1 calc R
C6 C 1.09890(19) -0.04766(19) 0.34860(19) 0.0427(10) Uani 1 1 d .
H6A H 1.1278 -0.077 0.3587 0.064 Uiso 1 1 calc R
H6B H 1.0535 -0.0649 0.3807 0.064 Uiso 1 1 calc R
H6C H 1.1362 0.0108 0.3536 0.064 Uiso 1 1 calc R
C7 C 0.99440(17) -0.18789(15) 0.2526(2) 0.0385(10) Uani 1 1 d .
H7A H 0.9834 -0.2058 0.2046 0.058 Uiso 1 1 calc R
H7B H 0.943 -0.2062 0.2769 0.058 Uiso 1 1 calc R
H7C H 1.0245 -0.2111 0.2747 0.058 Uiso 1 1 calc R
C8 C 1.31217(18) -0.0215(2) 0.2552(2) 0.0541(12) Uani 1 1 d .
H8A H 1.3467 0.0224 0.2235 0.081 Uiso 1 1 calc R
H8B H 1.3379 -0.0537 0.2658 0.081 Uiso 1 1 calc R
H8C H 1.3047 0.0017 0.2976 0.081 Uiso 1 1 calc R
C9 C 1.2199(2) -0.1359(2) 0.1301(2) 0.0612(13) Uani 1 1 d .
H9A H 1.1671 -0.1645 0.107 0.092 Uiso 1 1 calc R
H9B H 1.2386 -0.1742 0.1405 0.092 Uiso 1 1 calc R
H9C H 1.2593 -0.0929 0.1 0.092 Uiso 1 1 calc R

loop_
_atom_site_aniso_label
_atom_site_aniso_U_11
_atom_site_aniso_U_22
_atom_site_aniso_U_33
_atom_site_aniso_U_23
_atom_site_aniso_U_13
_atom_site_aniso_U_12
Ru1 0.02007(15) 0.02007(15) 0.0289(4) 0 0 0.01004(8)
Si1 0.0278(5) 0.0239(4) 0.0356(8) 0.0049(5) 0.0013(4) 0.0137(4)
Si2 0.0340(5) 0.0328(5) 0.0502(9) 0.0068(5) 0.0004(5) 0.0222(4)
N1 0.0209(12) 0.0158(12) 0.0251(19) 0.0028(12) -0.0020(12) 0.0098(10)
N2 0.0264(13) 0.0225(13) 0.031(2) 0.0050(13) -0.0012(13) 0.0140(11)
C5 0.0195(15) 0.0187(15) 0.031(3) -0.0029(15) -0.0062(15) 0.0089(12)
C3 0.0151(14) 0.0297(16) 0.033(3) 0.0020(17) 0.0000(16) 0.0058(13)
C2 0.0227(15) 0.0211(15) 0.030(2) 0.0065(15) 0.0007(16) 0.0080(13)
C1 0.0221(15) 0.0213(15) 0.027(3) -0.0029(16) -0.0066(16) 0.0117(13)
C4 0.0175(15) 0.0310(17) 0.035(3) 0.0021(17) -0.0045(15) 0.0135(13)
C6 0.049(2) 0.046(2) 0.040(3) 0.0048(19) -0.002(2) 0.0284(17)
C7 0.0331(18) 0.0301(17) 0.050(3) 0.0122(18) 0.0039(19) 0.0143(15)
C8 0.048(2) 0.060(2) 0.058(3) 0.015(2) -0.010(2) 0.0294(18)
C9 0.072(3) 0.050(2) 0.076(4) -0.009(2) -0.003(2) 0.042(2)

loop_
_atom_type_symbol
_atom_type_description
_atom_type_scat_dispersion_real
_atom_type_scat_dispersion_imag
_atom_type_scat_source
C C 0.0033 0.0016 'International Tables Vol C Tables 4.2.6.8 and 6.1.1.4'
H H 0 0 'International Tables Vol C Tables 4.2.6.8 and 6.1.1.4'
N N 0.0061 0.0033 'International Tables Vol C Tables 4.2.6.8 and 6.1.1.4'
Si Si 0.0817 0.0704 'International Tables Vol C Tables 4.2.6.8 and 6.1.1.4'
Ru Ru -1.2594 0.8363 'International Tables Vol C Tables 4.2.6.8 and 6.1.1.4'

loop_
_geom_angle_atom_site_label_1
_geom_angle_atom_site_label_2
_geom_angle_atom_site_label_3
_geom_angle
_geom_angle_site_symmetry_1
_geom_angle_site_symmetry_3
N1 Ru1 N1 90.71(9) 3_765 2_645
N1 Ru1 N1 90.71(9) 3_765 .
N1 Ru1 N1 90.71(9) 2_645 .
N1 Ru1 Si1 170.62(7) 3_765 2_645
N1 Ru1 Si1 80.32(6) 2_645 2_645
N1 Ru1 Si1 86.69(6) . 2_645
N1 Ru1 Si1 86.69(6) 3_765 .
N1 Ru1 Si1 170.62(7) 2_645 .
N1 Ru1 Si1 80.32(6) . .
Si1 Ru1 Si1 101.73(4) 2_645 .
N1 Ru1 Si1 80.32(6) 3_765 3_765
N1 Ru1 Si1 86.69(6) 2_645 3_765
N1 Ru1 Si1 170.62(7) . 3_765
Si1 Ru1 Si1 101.73(4) 2_645 3_765
Si1 Ru1 Si1 101.73(4) . 3_765
N1 Ru1 H100 124.76(6) 3_765 .
N1 Ru1 H100 124.76(6) 2_645 .
N1 Ru1 H100 124.76(6) . .
Si1 Ru1 H100 63.59(3) 2_645 .
Si1 Ru1 H100 63.59(3) . .
Si1 Ru1 H100 63.59(3) 3_765 .
N2 Si1 C6 104.49(13) . .
N2 Si1 C7 106.81(13) . .
C6 Si1 C7 104.11(15) . .
N2 Si1 H100 126.7(8) . .
C6 Si1 H100 87.9(13) . .
C7 Si1 H100 120.16(14) . .
N2 Si1 Ru1 101.66(8) . .
C6 Si1 Ru1 122.35(10) . .
C7 Si1 Ru1 115.93(10) . .
N2 Si2 C8 113.80(13) . .
N2 Si2 C9 111.74(15) . .
C8 Si2 C9 111.50(17) . .
N2 Si2 H101 103.8(11) . .
C8 Si2 H101 107.1(11) . .
C9 Si2 H101 108.4(11) . .
C1 N1 C5 118.2(2) . .
C1 N1 Ru1 121.26(17) . .
C5 N1 Ru1 120.1(2) . .
C5 N2 Si2 121.7(2) . .
C5 N2 Si1 118.40(18) . .
Si2 N2 Si1 119.92(14) . .
N2 C5 N1 118.5(3) . .
N2 C5 C4 123.5(2) . .
N1 C5 C4 118.1(3) . .
C4 C3 C2 119.6(3) . .
C4 C3 H3 120.2 . .
C2 C3 H3 120.2 . .
C1 C2 C3 117.0(3) . .
C1 C2 H2 121.5 . .
C3 C2 H2 121.5 . .
N1 C1 C2 125.1(2) . .
N1 C1 H1 117.5 . .
C2 C1 H1 117.5 . .
C3 C4 C5 121.9(3) . .
C3 C4 H4 119.1 . .
C5 C4 H4 119.1 . .
Si1 C6 H6A 109.5 . .
Si1 C6 H6B 109.5 . .
H6A C6 H6B 109.5 . .
Si1 C6 H6C 109.5 . .
H6A C6 H6C 109.5 . .
H6B C6 H6C 109.5 . .
Si1 C7 H7A 109.5 . .
Si1 C7 H7B 109.5 . .
H7A C7 H7B 109.5 . .
Si1 C7 H7C 109.5 . .
H7A C7 H7C 109.5 . .
H7B C7 H7C 109.5 . .
Si2 C8 H8A 109.5 . .
Si2 C8 H8B 109.5 . .
H8A C8 H8B 109.5 . .
Si2 C8 H8C 109.5 . .
H8A C8 H8C 109.5 . .
H8B C8 H8C 109.5 . .
Si2 C9 H9A 109.5 . .
Si2 C9 H9B 109.5 . .
H9A C9 H9B 109.5 . .
Si2 C9 H9C 109.5 . .
H9A C9 H9C 109.5 . .
H9B C9 H9C 109.5 . .

loop_
_geom_bond_atom_site_label_1
_geom_bond_atom_site_label_2
_geom_bond_distance
_geom_bond_site_symmetry_2
Ru1 N1 2.231(2) 3_765
Ru1 N1 2.231(2) 2_645
Ru1 N1 2.231(2) .
Ru1 Si1 2.3291(9) 2_645
Ru1 Si1 2.3291(9) .
Ru1 Si1 2.3291(9) 3_765
Ru1 H100 1.41(5) .
Si1 N2 1.836(2) .
Si1 C6 1.886(4) .
Si1 C7 1.893(3) .
Si1 H100 2.120(9) .
Si2 N2 1.759(2) .
Si2 C8 1.864(3) .
Si2 C9 1.869(4) .
Si2 H101 1.45(3) .
N1 C1 1.349(3) .
N1 C5 1.376(3) .
N2 C5 1.371(4) .
C5 C4 1.411(4) .
C3 C4 1.353(4) .
C3 C2 1.392(4) .
C3 H3 0.93 .
C2 C1 1.365(4) .
C2 H2 0.93 .
C1 H1 0.93 .
C4 H4 0.93 .
C6 H6A 0.96 .
C6 H6B 0.96 .
C6 H6C 0.96 .
C7 H7A 0.96 .
C7 H7B 0.96 .
C7 H7C 0.96 .
C8 H8A 0.96 .
C8 H8B 0.96 .
C8 H8C 0.96 .
C9 H9A 0.96 .
C9 H9B 0.96 .
C9 H9C 0.96 .
